data_7717893
loop_
_publ_author_name
'Tharmalingam, Balamurugan'
'Kishore Kumar, Rajendran'
'Anitha, Ottoor'
'Kaminsky, Werner'
'Ma\/lecki, Jan Grzegorz'
'Balasubramanian, Murugesapandian'

_publ_section_title
;
 Tetra-Coordinated Organoboron Complexes with
 Triaminoguanidine-Salicylidene based Ligands: Aggregation Induced
 Enhanced Emission and Mechanoresponsive Features
;
_journal_name_full 'Dalton Transactions'
_journal_paper_doi 10.1039/D4DT03217A
_journal_year 2025
_chemical_formula_moiety 'C40 H29 B N6 O3, C3 H7 N O'
_chemical_formula_sum 'C43 H36 B N7 O4'
_chemical_formula_weight 725.6
_space_group_IT_number 2
_space_group_name_Hall '-P 1'
_space_group_name_H-M_alt 'P -1'
_symmetry_cell_setting triclinic
_symmetry_Int_Tables_number 2
_symmetry_space_group_name_Hall '-P 1'
_symmetry_space_group_name_H-M 'P -1'
_atom_sites_solution_hydrogens mixed
_atom_sites_solution_primary direct
_audit_conform_dict_location ftp://ftp.iucr.org/pub/cif_core.dic
_audit_conform_dict_name cif_core.dic
_audit_conform_dict_version 2.4.3
_audit_creation_date 2019-09-03T11:56:07-00:00
_audit_creation_method 'WinGX routine CIF_UPDATE'
_audit_update_record
;
2020-04-14 deposited with the CCDC.	2025-01-24 downloaded from the CCDC.
;
_cell_angle_alpha 75.157(3)
_cell_angle_beta 89.324(3)
_cell_angle_gamma 79.110(4)
_cell_formula_units_Z 2
_cell_length_a 11.3918(7)
_cell_length_b 11.9970(8)
_cell_length_c 13.9478(8)
_cell_measurement_reflns_used 9921
_cell_measurement_temperature 100(2)
_cell_measurement_theta_max 28.02
_cell_measurement_theta_min 2.3
_cell_measurement_wavelength 0.71073
_cell_volume 1808.1(2)
_computing_cell_refinement 'SAINT V8.34A integration software'
_computing_data_collection 'Bruker APEX2 software'
_computing_data_reduction 'SORTAV (Blessing, 1995)'
_computing_molecular_graphics 'ORTEP-3 for Windows (Farrugia, 2012)'
_computing_publication_material 'WinGX publication routines (Farrugia, 2012)'
_computing_structure_refinement 'SHELXL-2014/7 (Sheldrick, 2014)'
_computing_structure_solution 'SHELXS-2013 (Sheldrick, 2008)'
_diffrn_ambient_temperature 100(2)
_diffrn_detector 'APEX-II CCD'
_diffrn_measured_fraction_theta_full 1
_diffrn_measured_fraction_theta_max 0.99
_diffrn_measurement_device '\k-geometry diffractometer'
_diffrn_measurement_device_type 'Bruker APEX-II'
_diffrn_measurement_method '\f or \w oscillation scans'
_diffrn_orient_matrix_UB_11 -0.061995
_diffrn_orient_matrix_UB_12 -0.046123
_diffrn_orient_matrix_UB_13 -0.008198
_diffrn_orient_matrix_UB_21 0.057538
_diffrn_orient_matrix_UB_22 -0.074756
_diffrn_orient_matrix_UB_23 0.029794
_diffrn_orient_matrix_UB_31 -0.029138
_diffrn_orient_matrix_UB_32 0.002405
_diffrn_orient_matrix_UB_33 0.067488
_diffrn_radiation_monochromator graphite
_diffrn_radiation_probe x-ray
_diffrn_radiation_type MoK\a
_diffrn_radiation_wavelength 0.71073
_diffrn_reflns_av_R_equivalents 0.0361
_diffrn_reflns_av_unetI/netI 0.0511
_diffrn_reflns_Laue_measured_fraction_full 1
_diffrn_reflns_Laue_measured_fraction_max 0.99
_diffrn_reflns_limit_h_max 15
_diffrn_reflns_limit_h_min -15
_diffrn_reflns_limit_k_max 15
_diffrn_reflns_limit_k_min -16
_diffrn_reflns_limit_l_max 18
_diffrn_reflns_limit_l_min -18
_diffrn_reflns_number 17847
_diffrn_reflns_point_group_measured_fraction_full 1
_diffrn_reflns_point_group_measured_fraction_max 0.99
_diffrn_reflns_theta_full 25
_diffrn_reflns_theta_max 28.399
_diffrn_reflns_theta_min 1.511
_diffrn_source 'sealed x-ray tube'
_diffrn_standards_number 0
_exptl_absorpt_coefficient_mu 0.087
_exptl_absorpt_correction_T_max 0.746
_exptl_absorpt_correction_T_min 0.692
_exptl_absorpt_correction_type multi-scan
_exptl_absorpt_process_details
;
SADABS-2012/1 - Bruker AXS area detector scaling and absorption correction
;
_exptl_crystal_colour orange
_exptl_crystal_density_diffrn 1.333
_exptl_crystal_density_method 'not measured'
_exptl_crystal_description prism
_exptl_crystal_F_000 760
_exptl_crystal_size_max 0.3
_exptl_crystal_size_mid 0.12
_exptl_crystal_size_min 0.07
_refine_diff_density_max 0.314
_refine_diff_density_min -0.251
_refine_diff_density_rms 0.047
_refine_ls_extinction_coef 0.0027(7)
_refine_ls_extinction_expression Fc^*^=kFc[1+0.001xFc^2^\l^3^/sin(2\q)]^-1/4^
_refine_ls_extinction_method 'SHELXL-2014/7 (Sheldrick 2014'
_refine_ls_goodness_of_fit_ref 1.03
_refine_ls_hydrogen_treatment mixed
_refine_ls_matrix_type full
_refine_ls_number_constraints 0
_refine_ls_number_parameters 505
_refine_ls_number_reflns 8985
_refine_ls_number_restraints 0
_refine_ls_restrained_S_all 1.03
_refine_ls_R_factor_all 0.0675
_refine_ls_R_factor_gt 0.0424
_refine_ls_shift/su_max 0
_refine_ls_shift/su_mean 0
_refine_ls_structure_factor_coef Fsqd
_refine_ls_weighting_details 'w=1/[\s^2^(Fo^2^)+(0.0446P)^2^+0.4501P] where P=(Fo^2^+2Fc^2^)/3'
_refine_ls_weighting_scheme calc
_refine_ls_wR_factor_gt 0.0989
_refine_ls_wR_factor_ref 0.1133
_reflns_Friedel_coverage 0
_reflns_number_gt 6395
_reflns_number_total 8985
_reflns_threshold_expression 'I > 2\s(I)'
_cod_data_source_file d4dt03217a2.cif
_cod_data_source_block shelx_CCDC1
_cod_database_code 7717893
_shelx_estimated_absorpt_t_min 0.974
_shelx_estimated_absorpt_t_max 0.994

loop_
_symmetry_equiv_pos_as_xyz
'x, y, z'
'-x, -y, -z'

loop_
_atom_site_label
_atom_site_type_symbol
_atom_site_fract_x
_atom_site_fract_y
_atom_site_fract_z
_atom_site_U_iso_or_equiv
_atom_site_adp_type
_atom_site_occupancy
_atom_site_site_symmetry_order
_atom_site_calc_flag
_atom_site_refinement_flags_posn
_atom_site_refinement_flags_adp
_atom_site_refinement_flags_occupancy
_atom_site_disorder_assembly
_atom_site_disorder_group
C1 C 0.39786(12) 0.06382(12) 0.41711(9) 0.0182(3) Uani 1 1 d . . . . .
C2 C 0.57466(12) 0.24093(12) 0.28990(9) 0.0186(3) Uani 1 1 d . . . . .
H2 H 0.5752 0.3046 0.3187 0.022 Uiso 1 1 calc R U . . .
C3 C 0.65557(12) 0.22052(12) 0.21274(9) 0.0179(3) Uani 1 1 d . . . . .
C4 C 0.67631(12) 0.10915(12) 0.19469(9) 0.0185(3) Uani 1 1 d . . . . .
C5 C 0.77109(12) 0.07793(13) 0.13466(9) 0.0215(3) Uani 1 1 d . . . . .
H5 H 0.7878 0.0009 0.1253 0.026 Uiso 1 1 calc R U . . .
C6 C 0.83892(12) 0.15770(13) 0.08994(10) 0.0231(3) Uani 1 1 d . . . . .
H6 H 0.9029 0.1347 0.0505 0.028 Uiso 1 1 calc R U . . .
C7 C 0.81618(12) 0.27394(13) 0.10080(9) 0.0208(3) Uani 1 1 d . . . . .
C8 C 0.72359(12) 0.30635(12) 0.16364(9) 0.0188(3) Uani 1 1 d . . . . .
C9 C 0.69955(12) 0.42323(13) 0.17214(10) 0.0216(3) Uani 1 1 d . . . . .
H9 H 0.6388 0.4461 0.2144 0.026 Uiso 1 1 calc R U . . .
C10 C 0.76298(13) 0.50416(14) 0.12006(10) 0.0253(3) Uani 1 1 d . . . . .
H10 H 0.7444 0.5829 0.1254 0.03 Uiso 1 1 calc R U . . .
C11 C 0.85539(13) 0.47166(14) 0.05885(11) 0.0275(3) Uani 1 1 d . . . . .
H11 H 0.8997 0.528 0.0239 0.033 Uiso 1 1 calc R U . . .
C12 C 0.88109(13) 0.35937(14) 0.04985(10) 0.0248(3) Uani 1 1 d . . . . .
H12 H 0.9437 0.338 0.0086 0.03 Uiso 1 1 calc R U . . .
C13 C 0.19134(12) 0.09093(12) 0.59909(9) 0.0198(3) Uani 1 1 d . . . . .
H13 H 0.1597 0.0218 0.6046 0.024 Uiso 1 1 calc R U . . .
C14 C 0.14324(12) 0.17311(12) 0.65655(9) 0.0185(3) Uani 1 1 d . . . . .
C15 C 0.19676(13) 0.26802(12) 0.65685(9) 0.0214(3) Uani 1 1 d . . . . .
C16 C 0.15045(14) 0.34730(13) 0.71343(10) 0.0268(3) Uani 1 1 d . . . . .
H16 H 0.1892 0.4105 0.7145 0.032 Uiso 1 1 calc R U . . .
C17 C 0.05064(14) 0.33395(14) 0.76657(10) 0.0281(3) Uani 1 1 d . . . . .
H17 H 0.0199 0.3892 0.8031 0.034 Uiso 1 1 calc R U . . .
C18 C -0.00828(13) 0.23982(13) 0.76863(10) 0.0246(3) Uani 1 1 d . . . . .
C19 C 0.03835(12) 0.15774(12) 0.71342(9) 0.0205(3) Uani 1 1 d . . . . .
C20 C -0.02253(13) 0.06458(13) 0.71626(11) 0.0264(3) Uani 1 1 d . . . . .
H20 H 0.0055 0.0097 0.6787 0.032 Uiso 1 1 calc R U . . .
C21 C -0.12140(14) 0.05219(15) 0.77233(12) 0.0343(4) Uani 1 1 d . . . . .
H21 H -0.1603 -0.0116 0.7737 0.041 Uiso 1 1 calc R U . . .
C22 C -0.16555(14) 0.13222(16) 0.82743(12) 0.0368(4) Uani 1 1 d . . . . .
H22 H -0.2332 0.122 0.8668 0.044 Uiso 1 1 calc R U . . .
C23 C -0.11154(14) 0.22452(15) 0.82454(11) 0.0334(4) Uani 1 1 d . . . . .
H23 H -0.1435 0.2799 0.8606 0.04 Uiso 1 1 calc R U . . .
C24 C 0.44276(12) -0.17627(12) 0.31289(9) 0.0195(3) Uani 1 1 d . . . . .
H24 H 0.4836 -0.1448 0.2555 0.023 Uiso 1 1 calc R U . . .
C25 C 0.41602(12) -0.29340(12) 0.32953(9) 0.0192(3) Uani 1 1 d . . . . .
C26 C 0.38936(13) -0.35569(12) 0.42366(10) 0.0226(3) Uani 1 1 d . . . . .
C27 C 0.36114(14) -0.46826(13) 0.44071(11) 0.0268(3) Uani 1 1 d . . . . .
H27 H 0.3459 -0.5096 0.506 0.032 Uiso 1 1 calc R U . . .
C28 C 0.35569(13) -0.51803(13) 0.36400(11) 0.0260(3) Uani 1 1 d . . . . .
H28 H 0.3346 -0.5932 0.3759 0.031 Uiso 1 1 calc R U . . .
C29 C 0.38126(13) -0.45881(13) 0.26609(10) 0.0229(3) Uani 1 1 d . . . . .
C30 C 0.41514(12) -0.34781(12) 0.24881(10) 0.0200(3) Uani 1 1 d . . . . .
C31 C 0.44361(13) -0.29322(13) 0.15036(10) 0.0229(3) Uani 1 1 d . . . . .
H31 H 0.4686 -0.2197 0.1371 0.027 Uiso 1 1 calc R U . . .
C32 C 0.43549(13) -0.34510(14) 0.07422(10) 0.0272(3) Uani 1 1 d . . . . .
H32 H 0.4555 -0.3074 0.0092 0.033 Uiso 1 1 calc R U . . .
C33 C 0.39798(13) -0.45298(14) 0.09138(11) 0.0290(3) Uani 1 1 d . . . . .
H33 H 0.3905 -0.4871 0.0379 0.035 Uiso 1 1 calc R U . . .
C34 C 0.37220(13) -0.50888(14) 0.18528(11) 0.0265(3) Uani 1 1 d . . . . .
H34 H 0.3478 -0.5825 0.1967 0.032 Uiso 1 1 calc R U . . .
C35 C 0.39573(12) 0.11943(12) 0.17299(9) 0.0197(3) Uani 1 1 d . . . . .
C36 C 0.41521(14) 0.09182(13) 0.08221(10) 0.0262(3) Uani 1 1 d . . . . .
H36 H 0.4896 0.0457 0.0725 0.031 Uiso 1 1 calc R U . . .
C37 C 0.32835(15) 0.13018(15) 0.00552(11) 0.0316(4) Uani 1 1 d . . . . .
H37 H 0.3439 0.1101 -0.0556 0.038 Uiso 1 1 calc R U . . .
C38 C 0.21996(15) 0.19714(15) 0.01808(11) 0.0323(4) Uani 1 1 d . . . . .
H38 H 0.1598 0.2218 -0.0336 0.039 Uiso 1 1 calc R U . . .
C39 C 0.19916(14) 0.22840(15) 0.10680(11) 0.0325(4) Uani 1 1 d . . . . .
H39 H 0.1253 0.2762 0.1154 0.039 Uiso 1 1 calc R U . . .
C40 C 0.28581(13) 0.19009(13) 0.18246(10) 0.0262(3) Uani 1 1 d . . . . .
H40 H 0.2704 0.2123 0.2427 0.031 Uiso 1 1 calc R U . . .
C41 C 0.13359(15) -0.21217(14) 0.51448(12) 0.0324(4) Uani 1 1 d . . . . .
H41 H 0.1623 -0.2262 0.4536 0.039 Uiso 1 1 calc R U . . .
C42 C 0.0301(2) -0.37373(16) 0.52701(16) 0.0590(6) Uani 1 1 d . . . . .
H42A H 0.0625 -0.3703 0.4611 0.088 Uiso 1 1 calc R U . . .
H42B H -0.0572 -0.3639 0.5224 0.088 Uiso 1 1 calc R U . . .
H42C H 0.0635 -0.45 0.5725 0.088 Uiso 1 1 calc R U . . .
C43 C 0.0143(2) -0.2656(2) 0.65743(15) 0.0552(5) Uani 1 1 d . . . . .
H43A H 0.0501 -0.2068 0.6781 0.083 Uiso 1 1 calc R U . . .
H43B H 0.0332 -0.3407 0.708 0.083 Uiso 1 1 calc R U . . .
H43C H -0.0727 -0.2392 0.6495 0.083 Uiso 1 1 calc R U . . .
N1 N 0.43070(10) 0.16762(10) 0.40010(8) 0.0199(2) Uani 1 1 d . . . . .
N2 N 0.50190(10) 0.16972(10) 0.31817(8) 0.0176(2) Uani 1 1 d . . . . .
N3 N 0.44371(10) -0.00699(10) 0.35801(8) 0.0183(2) Uani 1 1 d . . . . .
N4 N 0.41112(10) -0.11495(10) 0.37591(8) 0.0190(2) Uani 1 1 d . . . . .
N5 N 0.32135(11) 0.03093(11) 0.48894(8) 0.0210(3) Uani 1 1 d . . . . .
N6 N 0.27733(10) 0.11242(10) 0.54047(8) 0.0204(2) Uani 1 1 d . . . . .
N7 N 0.06204(13) -0.28034(12) 0.56412(11) 0.0379(3) Uani 1 1 d . . . . .
O1 O 0.61208(8) 0.02633(8) 0.23670(6) 0.0191(2) Uani 1 1 d . . . . .
O2 O 0.29300(9) 0.29216(9) 0.60335(7) 0.0268(2) Uani 1 1 d . . . . .
H2A H 0.3125 0.2428 0.57 0.04 Uiso 1 1 calc R U . . .
O3 O 0.39020(11) -0.31390(9) 0.50531(7) 0.0290(2) Uani 1 1 d . . . . .
H3 H 0.4034 -0.2451 0.4887 0.043 Uiso 1 1 calc R U . . .
O4 O 0.16562(11) -0.13220(10) 0.54126(8) 0.0367(3) Uani 1 1 d . . . . .
B1 B 0.49187(14) 0.07190(14) 0.26469(11) 0.0184(3) Uani 1 1 d . . . . .
H5N H 0.2871(15) -0.0307(16) 0.4932(13) 0.037(5) Uiso 1 1 d . . . . .

loop_
_atom_site_aniso_label
_atom_site_aniso_U_11
_atom_site_aniso_U_22
_atom_site_aniso_U_33
_atom_site_aniso_U_23
_atom_site_aniso_U_13
_atom_site_aniso_U_12
C1 0.0205(7) 0.0182(7) 0.0155(6) -0.0034(5) 0.0001(5) -0.0037(6)
C2 0.0226(7) 0.0184(7) 0.0157(6) -0.0051(5) -0.0002(5) -0.0051(6)
C3 0.0184(7) 0.0207(7) 0.0145(6) -0.0043(5) -0.0013(5) -0.0036(6)
C4 0.0204(7) 0.0197(7) 0.0147(6) -0.0028(5) -0.0022(5) -0.0040(6)
C5 0.0225(7) 0.0218(8) 0.0189(6) -0.0060(5) -0.0010(5) 0.0001(6)
C6 0.0184(7) 0.0293(8) 0.0202(6) -0.0065(6) 0.0013(5) -0.0008(6)
C7 0.0161(7) 0.0287(8) 0.0177(6) -0.0052(6) -0.0019(5) -0.0053(6)
C8 0.0177(7) 0.0238(7) 0.0156(6) -0.0053(5) -0.0023(5) -0.0056(6)
C9 0.0219(7) 0.0257(8) 0.0199(6) -0.0078(6) 0.0011(5) -0.0086(6)
C10 0.0265(8) 0.0272(8) 0.0261(7) -0.0088(6) 0.0002(6) -0.0120(6)
C11 0.0243(8) 0.0344(9) 0.0266(7) -0.0051(6) 0.0025(6) -0.0165(7)
C12 0.0186(7) 0.0341(9) 0.0228(7) -0.0066(6) 0.0025(5) -0.0086(6)
C13 0.0227(7) 0.0170(7) 0.0192(6) -0.0035(5) 0.0019(5) -0.0048(6)
C14 0.0210(7) 0.0164(7) 0.0161(6) -0.0016(5) -0.0001(5) -0.0022(6)
C15 0.0253(7) 0.0209(7) 0.0163(6) -0.0018(5) -0.0021(5) -0.0041(6)
C16 0.0372(9) 0.0224(8) 0.0214(7) -0.0071(6) -0.0056(6) -0.0053(7)
C17 0.0374(9) 0.0257(8) 0.0191(6) -0.0090(6) -0.0029(6) 0.0038(7)
C18 0.0266(8) 0.0264(8) 0.0160(6) -0.0024(6) -0.0004(5) 0.0026(6)
C19 0.0208(7) 0.0209(7) 0.0161(6) -0.0010(5) -0.0011(5) -0.0001(6)
C20 0.0228(7) 0.0245(8) 0.0293(7) -0.0036(6) 0.0033(6) -0.0033(6)
C21 0.0243(8) 0.0337(9) 0.0394(9) 0.0009(7) 0.0047(7) -0.0067(7)
C22 0.0241(8) 0.0463(11) 0.0315(8) -0.0011(7) 0.0084(6) 0.0009(8)
C23 0.0309(9) 0.0393(10) 0.0232(7) -0.0057(7) 0.0049(6) 0.0060(7)
C24 0.0225(7) 0.0191(7) 0.0163(6) -0.0039(5) 0.0012(5) -0.0036(6)
C25 0.0207(7) 0.0174(7) 0.0192(6) -0.0054(5) 0.0001(5) -0.0024(6)
C26 0.0286(8) 0.0185(7) 0.0211(6) -0.0068(5) 0.0018(6) -0.0034(6)
C27 0.0354(8) 0.0197(8) 0.0235(7) -0.0019(6) 0.0044(6) -0.0058(6)
C28 0.0293(8) 0.0168(7) 0.0319(8) -0.0061(6) 0.0023(6) -0.0050(6)
C29 0.0216(7) 0.0204(7) 0.0276(7) -0.0094(6) -0.0003(6) -0.0020(6)
C30 0.0193(7) 0.0187(7) 0.0219(6) -0.0070(5) -0.0009(5) -0.0008(6)
C31 0.0239(7) 0.0228(8) 0.0221(7) -0.0074(6) 0.0002(5) -0.0027(6)
C32 0.0285(8) 0.0326(9) 0.0210(7) -0.0105(6) -0.0006(6) -0.0018(7)
C33 0.0276(8) 0.0338(9) 0.0286(7) -0.0175(7) -0.0048(6) -0.0002(7)
C34 0.0256(8) 0.0231(8) 0.0336(8) -0.0138(6) -0.0033(6) -0.0028(6)
C35 0.0234(7) 0.0173(7) 0.0193(6) -0.0039(5) 0.0011(5) -0.0074(6)
C36 0.0292(8) 0.0270(8) 0.0233(7) -0.0087(6) -0.0007(6) -0.0046(7)
C37 0.0409(9) 0.0344(9) 0.0212(7) -0.0081(6) -0.0030(6) -0.0100(8)
C38 0.0321(9) 0.0331(9) 0.0281(8) 0.0004(7) -0.0099(6) -0.0081(7)
C39 0.0269(8) 0.0321(9) 0.0330(8) -0.0018(7) -0.0034(6) -0.0011(7)
C40 0.0275(8) 0.0262(8) 0.0238(7) -0.0054(6) 0.0003(6) -0.0040(6)
C41 0.0371(9) 0.0264(9) 0.0346(8) -0.0102(7) -0.0050(7) -0.0044(7)
C42 0.0857(16) 0.0230(10) 0.0641(13) 0.0061(9) -0.0460(12) -0.0216(10)
C43 0.0589(13) 0.0603(14) 0.0473(11) -0.0012(10) 0.0034(10) -0.0312(11)
N1 0.0238(6) 0.0208(6) 0.0167(5) -0.0059(5) 0.0063(4) -0.0068(5)
N2 0.0209(6) 0.0179(6) 0.0144(5) -0.0051(4) 0.0020(4) -0.0034(5)
N3 0.0232(6) 0.0156(6) 0.0170(5) -0.0048(4) 0.0026(4) -0.0050(5)
N4 0.0223(6) 0.0156(6) 0.0194(5) -0.0041(4) 0.0002(4) -0.0049(5)
N5 0.0261(6) 0.0185(6) 0.0209(6) -0.0077(5) 0.0068(5) -0.0067(5)
N6 0.0232(6) 0.0189(6) 0.0196(5) -0.0063(5) 0.0035(5) -0.0034(5)
N7 0.0466(9) 0.0260(8) 0.0415(8) -0.0025(6) -0.0138(7) -0.0150(7)
O1 0.0211(5) 0.0175(5) 0.0184(4) -0.0044(4) 0.0023(4) -0.0037(4)
O2 0.0295(6) 0.0265(6) 0.0284(5) -0.0087(4) 0.0051(4) -0.0130(5)
O3 0.0513(7) 0.0187(6) 0.0179(5) -0.0050(4) 0.0043(4) -0.0087(5)
O4 0.0452(7) 0.0319(7) 0.0426(6) -0.0188(5) 0.0119(5) -0.0191(6)
B1 0.0224(8) 0.0164(8) 0.0174(7) -0.0054(6) 0.0027(6) -0.0047(6)

loop_
_atom_type_symbol
_atom_type_description
_atom_type_scat_dispersion_real
_atom_type_scat_dispersion_imag
_atom_type_scat_source
C C 0.0033 0.0016 'International Tables Vol C Tables 4.2.6.8 and 6.1.1.4'
H H 0 0 'International Tables Vol C Tables 4.2.6.8 and 6.1.1.4'
N N 0.0061 0.0033 'International Tables Vol C Tables 4.2.6.8 and 6.1.1.4'
O O 0.0106 0.006 'International Tables Vol C Tables 4.2.6.8 and 6.1.1.4'
B B 0.0013 0.0007 'International Tables Vol C Tables 4.2.6.8 and 6.1.1.4'

loop_
_geom_angle_atom_site_label_1
_geom_angle_atom_site_label_2
_geom_angle_atom_site_label_3
_geom_angle
_geom_angle_site_symmetry_1
_geom_angle_site_symmetry_3
_geom_angle_publ_flag
N1 C1 N5 121.45(12) . . ?
N1 C1 N3 116.92(11) . . ?
N5 C1 N3 121.62(12) . . ?
N2 C2 C3 117.61(12) . . ?
N2 C2 H2 121.2 . . ?
C3 C2 H2 121.2 . . ?
C4 C3 C8 120.10(12) . . ?
C4 C3 C2 118.02(12) . . ?
C8 C3 C2 121.50(12) . . ?
O1 C4 C3 122.41(12) . . ?
O1 C4 C5 117.68(12) . . ?
C3 C4 C5 119.83(12) . . ?
C6 C5 C4 120.48(13) . . ?
C6 C5 H5 119.8 . . ?
C4 C5 H5 119.8 . . ?
C5 C6 C7 121.64(13) . . ?
C5 C6 H6 119.2 . . ?
C7 C6 H6 119.2 . . ?
C12 C7 C6 122.07(13) . . ?
C12 C7 C8 119.03(13) . . ?
C6 C7 C8 118.89(12) . . ?
C9 C8 C7 118.52(12) . . ?
C9 C8 C3 122.59(12) . . ?
C7 C8 C3 118.85(12) . . ?
C10 C9 C8 120.73(13) . . ?
C10 C9 H9 119.6 . . ?
C8 C9 H9 119.6 . . ?
C9 C10 C11 120.68(14) . . ?
C9 C10 H10 119.7 . . ?
C11 C10 H10 119.7 . . ?
C12 C11 C10 119.83(13) . . ?
C12 C11 H11 120.1 . . ?
C10 C11 H11 120.1 . . ?
C11 C12 C7 121.19(13) . . ?
C11 C12 H12 119.4 . . ?
C7 C12 H12 119.4 . . ?
N6 C13 C14 119.49(12) . . ?
N6 C13 H13 120.3 . . ?
C14 C13 H13 120.3 . . ?
C15 C14 C19 119.17(12) . . ?
C15 C14 C13 120.65(12) . . ?
C19 C14 C13 120.18(12) . . ?
O2 C15 C14 123.60(12) . . ?
O2 C15 C16 115.83(13) . . ?
C14 C15 C16 120.56(13) . . ?
C17 C16 C15 120.56(14) . . ?
C17 C16 H16 119.7 . . ?
C15 C16 H16 119.7 . . ?
C16 C17 C18 121.52(13) . . ?
C16 C17 H17 119.2 . . ?
C18 C17 H17 119.2 . . ?
C17 C18 C23 121.94(13) . . ?
C17 C18 C19 118.73(13) . . ?
C23 C18 C19 119.33(14) . . ?
C20 C19 C18 117.68(12) . . ?
C20 C19 C14 122.88(12) . . ?
C18 C19 C14 119.44(13) . . ?
C21 C20 C19 121.10(14) . . ?
C21 C20 H20 119.5 . . ?
C19 C20 H20 119.5 . . ?
C20 C21 C22 120.82(16) . . ?
C20 C21 H21 119.6 . . ?
C22 C21 H21 119.6 . . ?
C23 C22 C21 119.84(14) . . ?
C23 C22 H22 120.1 . . ?
C21 C22 H22 120.1 . . ?
C22 C23 C18 121.20(14) . . ?
C22 C23 H23 119.4 . . ?
C18 C23 H23 119.4 . . ?
N4 C24 C25 120.16(12) . . ?
N4 C24 H24 119.9 . . ?
C25 C24 H24 119.9 . . ?
C26 C25 C30 118.16(12) . . ?
C26 C25 C24 121.10(11) . . ?
C30 C25 C24 120.73(12) . . ?
O3 C26 C25 123.08(13) . . ?
O3 C26 C27 115.08(12) . . ?
C25 C26 C27 121.84(12) . . ?
C28 C27 C26 120.16(13) . . ?
C28 C27 H27 119.9 . . ?
C26 C27 H27 119.9 . . ?
C27 C28 C29 120.75(14) . . ?
C27 C28 H28 119.6 . . ?
C29 C28 H28 119.6 . . ?
C30 C29 C34 119.49(13) . . ?
C30 C29 C28 119.59(12) . . ?
C34 C29 C28 120.92(14) . . ?
C29 C30 C31 117.81(12) . . ?
C29 C30 C25 119.37(12) . . ?
C31 C30 C25 122.79(13) . . ?
C32 C31 C30 121.06(14) . . ?
C32 C31 H31 119.5 . . ?
C30 C31 H31 119.5 . . ?
C31 C32 C33 120.71(14) . . ?
C31 C32 H32 119.6 . . ?
C33 C32 H32 119.6 . . ?
C34 C33 C32 119.76(13) . . ?
C34 C33 H33 120.1 . . ?
C32 C33 H33 120.1 . . ?
C33 C34 C29 121.11(14) . . ?
C33 C34 H34 119.4 . . ?
C29 C34 H34 119.4 . . ?
C36 C35 C40 116.80(13) . . ?
C36 C35 B1 122.89(12) . . ?
C40 C35 B1 120.30(12) . . ?
C37 C36 C35 121.63(14) . . ?
C37 C36 H36 119.2 . . ?
C35 C36 H36 119.2 . . ?
C38 C37 C36 120.12(14) . . ?
C38 C37 H37 119.9 . . ?
C36 C37 H37 119.9 . . ?
C37 C38 C39 119.50(14) . . ?
C37 C38 H38 120.2 . . ?
C39 C38 H38 120.2 . . ?
C40 C39 C38 120.00(15) . . ?
C40 C39 H39 120 . . ?
C38 C39 H39 120 . . ?
C39 C40 C35 121.90(14) . . ?
C39 C40 H40 119 . . ?
C35 C40 H40 119 . . ?
O4 C41 N7 125.01(15) . . ?
O4 C41 H41 117.5 . . ?
N7 C41 H41 117.5 . . ?
N7 C42 H42A 109.5 . . ?
N7 C42 H42B 109.5 . . ?
H42A C42 H42B 109.5 . . ?
N7 C42 H42C 109.5 . . ?
H42A C42 H42C 109.5 . . ?
H42B C42 H42C 109.5 . . ?
N7 C43 H43A 109.5 . . ?
N7 C43 H43B 109.5 . . ?
H43A C43 H43B 109.5 . . ?
N7 C43 H43C 109.5 . . ?
H43A C43 H43C 109.5 . . ?
H43B C43 H43C 109.5 . . ?
C1 N1 N2 103.29(10) . . ?
C2 N2 N1 124.37(11) . . ?
C2 N2 B1 121.62(11) . . ?
N1 N2 B1 113.93(10) . . ?
C1 N3 N4 117.21(10) . . ?
C1 N3 B1 107.25(10) . . ?
N4 N3 B1 132.66(10) . . ?
C24 N4 N3 117.22(11) . . ?
C1 N5 N6 115.94(11) . . ?
C1 N5 H5N 122.3(11) . . ?
N6 N5 H5N 120.0(11) . . ?
C13 N6 N5 117.35(11) . . ?
C41 N7 C43 121.37(14) . . ?
C41 N7 C42 121.07(17) . . ?
C43 N7 C42 117.55(16) . . ?
C4 O1 B1 115.06(11) . . ?
C15 O2 H2A 109.5 . . ?
C26 O3 H3 109.5 . . ?
O1 B1 N3 115.79(12) . . ?
O1 B1 N2 107.67(11) . . ?
N3 B1 N2 93.22(9) . . ?
O1 B1 C35 113.69(11) . . ?
N3 B1 C35 112.86(11) . . ?
N2 B1 C35 111.64(11) . . ?

loop_
_geom_bond_atom_site_label_1
_geom_bond_atom_site_label_2
_geom_bond_distance
_geom_bond_site_symmetry_2
_geom_bond_publ_flag
C1 N1 1.3302(17) . ?
C1 N5 1.3512(17) . ?
C1 N3 1.3620(16) . ?
C2 N2 1.2882(17) . ?
C2 C3 1.4472(17) . ?
C2 H2 0.95 . ?
C3 C4 1.3986(19) . ?
C3 C8 1.4343(19) . ?
C4 O1 1.3536(16) . ?
C4 C5 1.4120(18) . ?
C5 C6 1.365(2) . ?
C5 H5 0.95 . ?
C6 C7 1.416(2) . ?
C6 H6 0.95 . ?
C7 C12 1.415(2) . ?
C7 C8 1.4247(18) . ?
C8 C9 1.412(2) . ?
C9 C10 1.3725(19) . ?
C9 H9 0.95 . ?
C10 C11 1.408(2) . ?
C10 H10 0.95 . ?
C11 C12 1.361(2) . ?
C11 H11 0.95 . ?
C12 H12 0.95 . ?
C13 N6 1.2896(17) . ?
C13 C14 1.4508(18) . ?
C13 H13 0.95 . ?
C14 C15 1.3903(19) . ?
C14 C19 1.4412(18) . ?
C15 O2 1.3537(16) . ?
C15 C16 1.4109(19) . ?
C16 C17 1.362(2) . ?
C16 H16 0.95 . ?
C17 C18 1.413(2) . ?
C17 H17 0.95 . ?
C18 C23 1.418(2) . ?
C18 C19 1.4234(19) . ?
C19 C20 1.415(2) . ?
C20 C21 1.373(2) . ?
C20 H20 0.95 . ?
C21 C22 1.397(2) . ?
C21 H21 0.95 . ?
C22 C23 1.357(2) . ?
C22 H22 0.95 . ?
C23 H23 0.95 . ?
C24 N4 1.2912(16) . ?
C24 C25 1.4541(19) . ?
C24 H24 0.95 . ?
C25 C26 1.3957(18) . ?
C25 C30 1.4398(17) . ?
C26 O3 1.3576(15) . ?
C26 C27 1.408(2) . ?
C27 C28 1.359(2) . ?
C27 H27 0.95 . ?
C28 C29 1.423(2) . ?
C28 H28 0.95 . ?
C29 C30 1.417(2) . ?
C29 C34 1.4196(19) . ?
C30 C31 1.4243(19) . ?
C31 C32 1.3736(18) . ?
C31 H31 0.95 . ?
C32 C33 1.401(2) . ?
C32 H32 0.95 . ?
C33 C34 1.366(2) . ?
C33 H33 0.95 . ?
C34 H34 0.95 . ?
C35 C36 1.3938(18) . ?
C35 C40 1.399(2) . ?
C35 B1 1.607(2) . ?
C36 C37 1.391(2) . ?
C36 H36 0.95 . ?
C37 C38 1.376(2) . ?
C37 H37 0.95 . ?
C38 C39 1.388(2) . ?
C38 H38 0.95 . ?
C39 C40 1.380(2) . ?
C39 H39 0.95 . ?
C40 H40 0.95 . ?
C41 O4 1.2297(18) . ?
C41 N7 1.327(2) . ?
C41 H41 0.95 . ?
C42 N7 1.453(2) . ?
C42 H42A 0.98 . ?
C42 H42B 0.98 . ?
C42 H42C 0.98 . ?
C43 N7 1.444(2) . ?
C43 H43A 0.98 . ?
C43 H43B 0.98 . ?
C43 H43C 0.98 . ?
N1 N2 1.3911(14) . ?
N2 B1 1.5646(18) . ?
N3 N4 1.3754(15) . ?
N3 B1 1.5617(18) . ?
N5 N6 1.3749(15) . ?
N5 H5N 0.887(18) . ?
O1 B1 1.4631(18) . ?
O2 H2A 0.84 . ?
O3 H3 0.84 . ?
